data_7226777
loop_
_publ_author_name
'Luo, Hai Qiang'
'Zhang, Pan'
'Yang, Yong Xi'
'Gong, Yun'
'Lin, Jianhua'

_publ_section_title
;
 Two Polymolybdate-Based Complexes and Their Graphene Composites with
 Visible-Light Photo-Responses
;
_journal_name_full 'RSC Adv.'
_journal_paper_doi 10.1039/C6RA19805H
_journal_year 2016
_chemical_formula_sum 'C40 H48 Mo8 N24 O32'
_chemical_formula_weight 2144.54
_chemical_name_systematic
; 
 ? 
;
_space_group_IT_number 15
_symmetry_cell_setting monoclinic
_symmetry_space_group_name_Hall '-C 2yc'
_symmetry_space_group_name_H-M 'C 1 2/c 1'
_atom_sites_solution_hydrogens geom
_atom_sites_solution_primary direct
_atom_sites_solution_secondary difmap
_audit_creation_method SHELXL-97
_audit_update_record
;
2014-11-01 deposited with the CCDC.
2016-10-10 downloaded from the CCDC.
;
_cell_angle_alpha 90.00
_cell_angle_beta 93.849(2)
_cell_angle_gamma 90.00
_cell_formula_units_Z 4
_cell_length_a 16.6099(14)
_cell_length_b 14.2716(11)
_cell_length_c 26.463(3)
_cell_measurement_reflns_used 6635
_cell_measurement_temperature 298(2)
_cell_measurement_theta_max 28.1695
_cell_measurement_theta_min 2.8545
_cell_volume 6258.9(10)
_computing_cell_refinement 'CrysAlisPro, Oxford Diffraction Ltd.'
_computing_data_collection 'CrysAlisPro, Oxford Diffraction Ltd.'
_computing_data_reduction 'CrysAlisPro, Oxford Diffraction Ltd.'
_computing_molecular_graphics 'SHELXTL (Sheldrick, 1997)'
_computing_publication_material 'SHELXTL (Sheldrick, 1997)'
_computing_structure_refinement 'SHELXL97 (Sheldrick, 2008)'
_computing_structure_solution 'SHELXS97 (Sheldrick, 2008)'
_diffrn_ambient_temperature 298(2)
_diffrn_measured_fraction_theta_full 0.998
_diffrn_measured_fraction_theta_max 0.998
_diffrn_measurement_device_type 'Oxford XCalibur Eos'
_diffrn_measurement_method '\w scans'
_diffrn_radiation_monochromator graphite
_diffrn_radiation_source 'fine-focus sealed tube'
_diffrn_radiation_type MoK\a
_diffrn_radiation_wavelength 0.71073
_diffrn_reflns_av_R_equivalents 0.0313
_diffrn_reflns_av_unetI/netI 0.0374
_diffrn_reflns_limit_h_max 19
_diffrn_reflns_limit_h_min -19
_diffrn_reflns_limit_k_max 16
_diffrn_reflns_limit_k_min -16
_diffrn_reflns_limit_l_max 13
_diffrn_reflns_limit_l_min -31
_diffrn_reflns_number 15363
_diffrn_reflns_theta_full 25.01
_diffrn_reflns_theta_max 25.01
_diffrn_reflns_theta_min 2.85
_exptl_absorpt_coefficient_mu 1.662
_exptl_absorpt_correction_T_max 0.78
_exptl_absorpt_correction_T_min 0.68
_exptl_absorpt_correction_type multi-scan
_exptl_absorpt_process_details 'SADABS (Sheldrick, 1996)'
_exptl_crystal_colour yellow
_exptl_crystal_density_diffrn 2.276
_exptl_crystal_density_method 'not measured'
_exptl_crystal_description block
_exptl_crystal_F_000 4192
_exptl_crystal_size_max 0.30
_exptl_crystal_size_mid 0.28
_exptl_crystal_size_min 0.22
_refine_diff_density_max 1.417
_refine_diff_density_min -0.729
_refine_diff_density_rms 0.116
_refine_ls_extinction_method none
_refine_ls_goodness_of_fit_ref 1.067
_refine_ls_hydrogen_treatment none
_refine_ls_matrix_type full
_refine_ls_number_parameters 470
_refine_ls_number_reflns 5494
_refine_ls_number_restraints 0
_refine_ls_restrained_S_all 1.067
_refine_ls_R_factor_all 0.0461
_refine_ls_R_factor_gt 0.0307
_refine_ls_shift/su_max 0.001
_refine_ls_shift/su_mean 0.000
_refine_ls_structure_factor_coef Fsqd
_refine_ls_weighting_details 'calc w=1/[\s^2^(Fo^2^)+(0.0251P)^2^+32.7289P] where P=(Fo^2^+2Fc^2^)/3'
_refine_ls_weighting_scheme calc
_refine_ls_wR_factor_gt 0.0645
_refine_ls_wR_factor_ref 0.0734
_reflns_number_gt 4379
_reflns_number_total 5494
_reflns_threshold_expression >2sigma(I)
_cod_data_source_file c6ra19805h2.cif
_cod_data_source_block 140410d
_cod_depositor_comments
;
The following automatic conversions were performed:

'_symmetry_cell_setting' value 'Monoclinic' changed to 'monoclinic'
according to
/usr/data/users/saulius/crontab/automatic-downloads/rss-feeds/RSC/lib/dictionaries/cif_core.dic
dictionary named 'cif_core.dic' version 2.4.2 from 2011-04-26.

Automatic conversion script
Id: cif_fix_values 4268 2015-11-12 08:31:59Z antanas 
;
_cod_original_cell_volume 6259.0(9)
_cod_original_sg_symbol_H-M C2/c
_cod_database_code 7226777

loop_
_symmetry_equiv_pos_as_xyz
'x, y, z'
'-x, y, -z+1/2'
'x+1/2, y+1/2, z'
'-x+1/2, y+1/2, -z+1/2'
'-x, -y, -z'
'x, -y, z-1/2'
'-x+1/2, -y+1/2, -z'
'x+1/2, -y+1/2, z-1/2'

loop_
_atom_site_label
_atom_site_type_symbol
_atom_site_fract_x
_atom_site_fract_y
_atom_site_fract_z
_atom_site_U_iso_or_equiv
_atom_site_adp_type
_atom_site_occupancy
_atom_site_symmetry_multiplicity
_atom_site_calc_flag
_atom_site_refinement_flags
Mo1 Mo 0.53822(2) 0.66322(3) 0.368433(15) 0.01933(11) Uani 1 1 d .
Mo2 Mo 0.72516(2) 0.61549(3) 0.408482(15) 0.01835(11) Uani 1 1 d .
Mo3 Mo 0.67111(2) 0.80642(3) 0.468789(15) 0.01852(11) Uani 1 1 d .
Mo4 Mo 0.49946(3) 0.89796(3) 0.318034(16) 0.02393(11) Uani 1 1 d .
N1 N 0.6545(2) 0.6726(3) 0.26355(15) 0.0261(10) Uani 1 1 d .
N2 N 0.6105(2) 0.7156(3) 0.29684(15) 0.0248(9) Uani 1 1 d .
N3 N 0.5784(2) 0.7922(3) 0.27662(15) 0.0240(9) Uani 1 1 d .
N4 N 0.6001(2) 0.8009(3) 0.22970(15) 0.0243(9) Uani 1 1 d .
H4 H 0.5867 0.8449 0.2086 0.029 Uiso 1 1 calc R
N5 N 0.8255(2) 0.6800(3) 0.04817(16) 0.0292(10) Uani 1 1 d .
N6 N 0.8970(3) 0.6191(4) -0.0080(2) 0.0482(13) Uani 1 1 d .
H6 H 0.9200 0.5782 -0.0261 0.058 Uiso 1 1 calc R
N7 N 0.6183(2) 0.6500(3) 0.50901(14) 0.0196(9) Uani 1 1 d .
N8 N 0.6453(2) 0.5795(3) 0.48086(14) 0.0216(9) Uani 1 1 d .
N9 N 0.6250(2) 0.4980(3) 0.49782(16) 0.0267(10) Uani 1 1 d .
N10 N 0.5838(2) 0.5164(3) 0.53805(15) 0.0271(10) Uani 1 1 d .
H10 H 0.5631 0.4749 0.5568 0.033 Uiso 1 1 calc R
N11 N 0.4118(2) 0.7624(3) 0.70534(15) 0.0271(10) Uani 1 1 d .
N12 N 0.3447(3) 0.7658(4) 0.77266(16) 0.0374(11) Uani 1 1 d .
O1 O 0.63895(17) 0.7321(2) 0.41284(11) 0.0188(7) Uani 1 1 d .
O2 O 0.62883(18) 0.5757(2) 0.37186(12) 0.0211(7) Uani 1 1 d .
O3 O 0.49930(19) 0.7875(2) 0.35956(12) 0.0229(7) Uani 1 1 d .
O4 O 0.49065(19) 0.6312(2) 0.42218(13) 0.0269(8) Uani 1 1 d .
O5 O 0.4839(2) 0.6051(2) 0.32198(14) 0.0330(9) Uani 1 1 d .
O6 O 0.76725(17) 0.6988(2) 0.46460(11) 0.0196(7) Uani 1 1 d .
O7 O 0.7815(2) 0.6578(3) 0.36216(12) 0.0318(9) Uani 1 1 d .
O8 O 0.7694(2) 0.5116(2) 0.42505(13) 0.0327(9) Uani 1 1 d .
O9 O 0.5843(2) 0.8528(2) 0.48830(13) 0.0326(9) Uani 1 1 d .
O10 O 0.7175(2) 0.8981(2) 0.44159(13) 0.0293(8) Uani 1 1 d .
O11 O 0.5839(2) 0.9523(3) 0.34366(14) 0.0389(9) Uani 1 1 d .
O12 O 0.4216(2) 0.9618(2) 0.33979(13) 0.0349(9) Uani 1 1 d .
O13 O 0.5000 0.9452(3) 0.2500 0.0276(11) Uani 1 2 d S
O14 O 0.5331(3) 0.9821(3) 0.56051(17) 0.0591(12) Uani 1 1 d .
H14C H 0.5575 0.9399 0.5449 0.071 Uiso 1 1 d R
H14D H 0.5561 0.9885 0.5900 0.071 Uiso 1 1 d R
O15 O 0.7226(3) 0.4798(3) 0.2808(2) 0.0861(17) Uani 1 1 d .
H15C H 0.7033 0.5342 0.2753 0.103 Uiso 1 1 d R
H15D H 0.7267 0.4528 0.2525 0.103 Uiso 1 1 d R
O16 O 0.5000 0.4565(5) 0.2500 0.106(3) Uani 1 2 d S
H16C H 0.4943 0.4915 0.2755 0.127 Uiso 1 1 d R
O17 O 0.7601(3) 0.8752(4) 0.3242(2) 0.0859(18) Uani 1 1 d .
H17C H 0.7865 0.8280 0.3147 0.103 Uiso 1 1 d R
H17D H 0.7542 0.8704 0.3557 0.103 Uiso 1 1 d R
C1 C 0.6472(3) 0.7269(3) 0.22203(19) 0.0241(11) Uani 1 1 d .
C2 C 0.6892(3) 0.7125(4) 0.17548(18) 0.0267(11) Uani 1 1 d .
C3 C 0.7062(3) 0.7881(4) 0.1455(2) 0.0322(12) Uani 1 1 d .
H3 H 0.6878 0.8472 0.1540 0.039 Uiso 1 1 calc R
C4 C 0.7495(3) 0.7782(4) 0.1034(2) 0.0337(13) Uani 1 1 d .
H4A H 0.7605 0.8300 0.0837 0.040 Uiso 1 1 calc R
C5 C 0.7767(3) 0.6899(3) 0.09048(19) 0.0248(11) Uani 1 1 d .
C6 C 0.7578(3) 0.6130(4) 0.1186(2) 0.0387(14) Uani 1 1 d .
H6A H 0.7747 0.5536 0.1095 0.046 Uiso 1 1 calc R
C7 C 0.7131(3) 0.6249(4) 0.1609(2) 0.0359(13) Uani 1 1 d .
H7A H 0.6993 0.5728 0.1796 0.043 Uiso 1 1 calc R
C8 C 0.8512(4) 0.5999(4) 0.0290(2) 0.0462(16) Uani 1 1 d .
H8 H 0.8387 0.5401 0.0401 0.055 Uiso 1 1 calc R
C9 C 0.9024(3) 0.7130(4) -0.0135(2) 0.0399(14) Uani 1 1 d .
H9A H 0.9316 0.7445 -0.0371 0.048 Uiso 1 1 calc R
C10 C 0.8584(3) 0.7517(4) 0.0208(2) 0.0355(13) Uani 1 1 d .
H10A H 0.8509 0.8155 0.0258 0.043 Uiso 1 1 calc R
C11 C 0.5792(3) 0.6100(3) 0.54512(18) 0.0229(11) Uani 1 1 d .
C12 C 0.5356(3) 0.6527(4) 0.58563(18) 0.0248(11) Uani 1 1 d .
C13 C 0.5471(3) 0.7441(4) 0.5999(2) 0.0345(13) Uani 1 1 d .
H13 H 0.5833 0.7812 0.5835 0.041 Uiso 1 1 calc R
C14 C 0.5050(3) 0.7821(4) 0.6389(2) 0.0358(13) Uani 1 1 d .
H14 H 0.5125 0.8445 0.6483 0.043 Uiso 1 1 calc R
C15 C 0.4526(3) 0.7269(4) 0.66307(19) 0.0264(11) Uani 1 1 d .
C16 C 0.4359(3) 0.6369(4) 0.6464(2) 0.0387(14) Uani 1 1 d .
H16 H 0.3968 0.6015 0.6612 0.046 Uiso 1 1 calc R
C17 C 0.4774(3) 0.5998(4) 0.6076(2) 0.0383(14) Uani 1 1 d .
H17 H 0.4663 0.5392 0.5963 0.046 Uiso 1 1 calc R
C18 C 0.3733(3) 0.7109(4) 0.7384(2) 0.0346(13) Uani 1 1 d .
H18 H 0.3677 0.6461 0.7373 0.042 Uiso 1 1 calc R
C19 C 0.3644(4) 0.8558(4) 0.7623(2) 0.0461(16) Uani 1 1 d .
H19 H 0.3514 0.9086 0.7808 0.055 Uiso 1 1 calc R
C20 C 0.4063(3) 0.8547(4) 0.7202(2) 0.0412(15) Uani 1 1 d .
H20 H 0.4275 0.9064 0.7043 0.049 Uiso 1 1 calc R

loop_
_atom_site_aniso_label
_atom_site_aniso_U_11
_atom_site_aniso_U_22
_atom_site_aniso_U_33
_atom_site_aniso_U_23
_atom_site_aniso_U_13
_atom_site_aniso_U_12
Mo1 0.0210(2) 0.0176(2) 0.0196(2) -0.00015(18) 0.00263(17) -0.00183(17)
Mo2 0.0206(2) 0.0190(2) 0.0159(2) -0.00253(17) 0.00436(16) -0.00009(17)
Mo3 0.0212(2) 0.0162(2) 0.0181(2) -0.00254(17) 0.00072(17) 0.00160(17)
Mo4 0.0337(2) 0.0167(2) 0.0212(2) -0.00197(18) 0.00039(19) -0.00052(18)
N1 0.027(2) 0.029(2) 0.021(2) 0.0015(19) -0.0019(18) 0.0040(19)
N2 0.026(2) 0.026(2) 0.023(2) 0.0020(19) -0.0011(18) 0.0029(18)
N3 0.030(2) 0.021(2) 0.021(2) 0.0015(18) 0.0018(18) 0.0015(18)
N4 0.031(2) 0.021(2) 0.021(2) 0.0063(18) 0.0022(18) -0.0021(18)
N5 0.031(2) 0.030(3) 0.027(2) 0.001(2) 0.0078(19) 0.0007(19)
N6 0.051(3) 0.045(3) 0.052(3) -0.007(3) 0.027(3) 0.000(3)
N7 0.023(2) 0.018(2) 0.019(2) -0.0034(17) 0.0047(17) -0.0018(17)
N8 0.026(2) 0.020(2) 0.019(2) -0.0003(18) 0.0017(17) -0.0016(17)
N9 0.033(2) 0.022(2) 0.027(2) -0.0013(19) 0.011(2) -0.0042(19)
N10 0.035(2) 0.023(2) 0.025(2) 0.0017(19) 0.0162(19) -0.0037(19)
N11 0.028(2) 0.030(2) 0.024(2) -0.006(2) 0.0086(19) -0.0018(19)
N12 0.036(3) 0.052(3) 0.025(3) -0.007(2) 0.009(2) 0.003(2)
O1 0.0215(16) 0.0195(17) 0.0155(16) 0.0003(14) 0.0018(13) 0.0009(13)
O2 0.0228(17) 0.0182(17) 0.0225(18) -0.0021(14) 0.0024(14) -0.0029(14)
O3 0.0292(18) 0.0202(18) 0.0195(18) 0.0014(14) 0.0024(14) 0.0028(14)
O4 0.0312(19) 0.0204(18) 0.030(2) 0.0051(15) 0.0085(16) -0.0008(15)
O5 0.034(2) 0.028(2) 0.036(2) -0.0085(17) -0.0045(17) -0.0012(16)
O6 0.0196(16) 0.0205(17) 0.0185(17) -0.0024(14) -0.0006(13) -0.0007(13)
O7 0.0326(19) 0.043(2) 0.0209(19) -0.0019(17) 0.0095(16) -0.0097(17)
O8 0.035(2) 0.031(2) 0.032(2) -0.0052(17) 0.0006(17) 0.0084(16)
O9 0.0313(19) 0.035(2) 0.031(2) -0.0072(17) 0.0009(16) 0.0123(16)
O10 0.038(2) 0.0218(19) 0.0271(19) 0.0017(16) -0.0019(16) -0.0045(16)
O11 0.052(2) 0.033(2) 0.030(2) 0.0007(17) -0.0077(18) -0.0132(19)
O12 0.048(2) 0.029(2) 0.028(2) -0.0057(17) 0.0040(17) 0.0080(17)
O13 0.039(3) 0.017(2) 0.027(3) 0.000 0.002(2) 0.000
O14 0.079(3) 0.052(3) 0.048(3) -0.010(2) 0.016(2) 0.000(2)
O15 0.124(5) 0.042(3) 0.094(4) 0.000(3) 0.014(4) -0.005(3)
O16 0.195(10) 0.060(5) 0.064(5) 0.000 0.011(6) 0.000
O17 0.092(4) 0.058(3) 0.112(5) -0.024(3) 0.037(4) 0.003(3)
C1 0.023(2) 0.024(3) 0.025(3) 0.001(2) -0.001(2) 0.000(2)
C2 0.027(3) 0.032(3) 0.021(3) 0.000(2) 0.001(2) -0.001(2)
C3 0.037(3) 0.030(3) 0.030(3) -0.003(2) 0.009(2) 0.004(2)
C4 0.040(3) 0.029(3) 0.032(3) 0.005(3) 0.007(3) -0.003(2)
C5 0.021(2) 0.028(3) 0.026(3) -0.001(2) 0.003(2) -0.001(2)
C6 0.054(4) 0.023(3) 0.042(3) 0.000(3) 0.023(3) 0.006(3)
C7 0.049(3) 0.027(3) 0.033(3) 0.006(3) 0.013(3) 0.002(3)
C8 0.056(4) 0.034(3) 0.052(4) 0.000(3) 0.030(3) -0.005(3)
C9 0.037(3) 0.050(4) 0.033(3) 0.008(3) 0.009(3) -0.010(3)
C10 0.042(3) 0.031(3) 0.035(3) 0.005(3) 0.009(3) -0.002(3)
C11 0.023(2) 0.020(3) 0.025(3) 0.001(2) 0.000(2) -0.005(2)
C12 0.022(2) 0.030(3) 0.023(3) -0.003(2) 0.007(2) 0.001(2)
C13 0.044(3) 0.035(3) 0.027(3) -0.003(3) 0.017(3) -0.012(3)
C14 0.050(3) 0.029(3) 0.031(3) -0.009(3) 0.017(3) -0.010(3)
C15 0.026(3) 0.028(3) 0.025(3) -0.001(2) 0.007(2) -0.003(2)
C16 0.046(3) 0.030(3) 0.042(3) 0.001(3) 0.021(3) -0.007(3)
C17 0.050(3) 0.024(3) 0.044(3) -0.003(3) 0.025(3) -0.004(3)
C18 0.039(3) 0.036(3) 0.030(3) 0.003(3) 0.012(3) -0.003(3)
C19 0.050(4) 0.045(4) 0.045(4) -0.020(3) 0.018(3) 0.002(3)
C20 0.046(3) 0.031(3) 0.048(4) -0.006(3) 0.017(3) -0.005(3)

loop_
_atom_type_symbol
_atom_type_description
_atom_type_scat_dispersion_real
_atom_type_scat_dispersion_imag
_atom_type_scat_source
C C 0.0033 0.0016 'International Tables Vol C Tables 4.2.6.8 and 6.1.1.4'
H H 0.0000 0.0000 'International Tables Vol C Tables 4.2.6.8 and 6.1.1.4'
O O 0.0106 0.0060 'International Tables Vol C Tables 4.2.6.8 and 6.1.1.4'
N N 0.0061 0.0033 'International Tables Vol C Tables 4.2.6.8 and 6.1.1.4'
Mo Mo -1.6832 0.6857 'International Tables Vol C Tables 4.2.6.8 and 6.1.1.4'

loop_
_geom_angle_atom_site_label_1
_geom_angle_atom_site_label_2
_geom_angle_atom_site_label_3
_geom_angle
_geom_angle_site_symmetry_1
_geom_angle_site_symmetry_3
O5 Mo1 O4 102.49(17) . .
O5 Mo1 O3 101.99(15) . .
O4 Mo1 O3 100.23(14) . .
O5 Mo1 O2 95.27(15) . .
O4 Mo1 O2 100.69(14) . .
O3 Mo1 O2 149.18(13) . .
O5 Mo1 O1 162.19(15) . .
O4 Mo1 O1 92.94(14) . .
O3 Mo1 O1 83.67(12) . .
O2 Mo1 O1 72.90(12) . .
O5 Mo1 N2 81.48(16) . .
O4 Mo1 N2 176.00(15) . .
O3 Mo1 N2 78.32(14) . .
O2 Mo1 N2 79.24(13) . .
O1 Mo1 N2 83.20(12) . .
O8 Mo2 O7 104.25(17) . .
O8 Mo2 O2 101.88(15) . .
O7 Mo2 O2 102.89(15) . .
O8 Mo2 O6 101.77(15) . .
O7 Mo2 O6 98.23(15) . .
O2 Mo2 O6 143.09(13) . .
O8 Mo2 O1 156.47(14) . .
O7 Mo2 O1 99.23(15) . .
O2 Mo2 O1 74.00(12) . .
O6 Mo2 O1 72.97(11) . .
O8 Mo2 N8 82.14(15) . .
O7 Mo2 N8 170.99(15) . .
O2 Mo2 N8 81.66(13) . .
O6 Mo2 N8 74.00(12) . .
O1 Mo2 N8 74.35(12) . .
O9 Mo3 O10 104.28(17) . .
O9 Mo3 O1 105.00(15) . .
O10 Mo3 O1 102.40(15) . .
O9 Mo3 O6 98.20(15) . 7_666
O10 Mo3 O6 100.58(14) . 7_666
O1 Mo3 O6 141.89(13) . 7_666
O9 Mo3 O6 155.72(15) . .
O10 Mo3 O6 99.38(14) . .
O1 Mo3 O6 74.72(12) . .
O6 Mo3 O6 71.84(13) 7_666 .
O11 Mo4 O12 104.13(18) . .
O11 Mo4 O3 100.29(16) . .
O12 Mo4 O3 102.35(15) . .
O11 Mo4 O13 99.08(14) . .
O12 Mo4 O13 100.34(15) . .
O3 Mo4 O13 145.40(16) . .
O11 Mo4 N3 90.48(17) . .
O12 Mo4 N3 165.31(16) . .
O3 Mo4 N3 76.06(13) . .
O13 Mo4 N3 75.39(14) . .
O11 Mo4 N4 167.12(16) . 2_655
O12 Mo4 N4 88.57(15) . 2_655
O3 Mo4 N4 78.68(13) . 2_655
O13 Mo4 N4 76.13(13) . 2_655
N3 Mo4 N4 76.77(13) . 2_655
N2 N1 C1 104.6(4) . .
N3 N2 N1 109.9(4) . .
N3 N2 Mo1 111.4(3) . .
N1 N2 Mo1 134.1(3) . .
N2 N3 N4 109.4(4) . .
N2 N3 Mo4 125.1(3) . .
N4 N3 Mo4 125.5(3) . .
N3 N4 C1 105.5(4) . .
N3 N4 Mo4 108.8(3) . 2_655
C1 N4 Mo4 138.7(3) . 2_655
N3 N4 H4 127.3 . .
C1 N4 H4 127.3 . .
Mo4 N4 H4 27.6 2_655 .
C8 N5 C10 106.6(5) . .
C8 N5 C5 126.5(4) . .
C10 N5 C5 126.7(4) . .
C8 N6 C9 109.6(5) . .
C8 N6 H6 125.2 . .
C9 N6 H6 125.2 . .
C11 N7 N8 105.9(4) . .
N9 N8 N7 112.0(4) . .
N9 N8 Mo2 128.5(3) . .
N7 N8 Mo2 119.5(3) . .
N8 N9 N10 105.0(4) . .
N9 N10 C11 110.1(4) . .
N9 N10 H10 125.0 . .
C11 N10 H10 125.0 . .
C18 N11 C20 107.1(4) . .
C18 N11 C15 125.9(4) . .
C20 N11 C15 127.0(4) . .
C18 N12 C19 108.8(5) . .
Mo3 O1 Mo2 108.53(13) . .
Mo3 O1 Mo1 147.06(16) . .
Mo2 O1 Mo1 96.21(12) . .
Mo2 O2 Mo1 116.88(16) . .
Mo1 O3 Mo4 145.51(18) . .
Mo3 O6 Mo2 140.91(17) 7_666 .
Mo3 O6 Mo3 108.16(13) 7_666 .
Mo2 O6 Mo3 103.42(12) . .
Mo4 O13 Mo4 139.0(3) 2_655 .
H14C O14 H14D 108.9 . .
H15C O15 H15D 108.4 . .
H17C O17 H17D 108.8 . .
N4 C1 N1 110.7(4) . .
N4 C1 C2 123.5(4) . .
N1 C1 C2 125.7(4) . .
C7 C2 C3 118.4(5) . .
C7 C2 C1 121.7(5) . .
C3 C2 C1 120.0(5) . .
C4 C3 C2 121.7(5) . .
C4 C3 H3 119.2 . .
C2 C3 H3 119.2 . .
C3 C4 C5 119.3(5) . .
C3 C4 H4A 120.4 . .
C5 C4 H4A 120.4 . .
C6 C5 C4 120.2(5) . .
C6 C5 N5 120.3(5) . .
C4 C5 N5 119.5(5) . .
C5 C6 C7 119.4(5) . .
C5 C6 H6A 120.3 . .
C7 C6 H6A 120.3 . .
C2 C7 C6 121.0(5) . .
C2 C7 H7A 119.5 . .
C6 C7 H7A 119.5 . .
N6 C8 N5 108.8(5) . .
N6 C8 H8 125.6 . .
N5 C8 H8 125.6 . .
C10 C9 N6 107.1(5) . .
C10 C9 H9A 126.4 . .
N6 C9 H9A 126.4 . .
C9 C10 N5 107.8(5) . .
C9 C10 H10A 126.1 . .
N5 C10 H10A 126.1 . .
N7 C11 N10 107.0(4) . .
N7 C11 C12 129.8(4) . .
N10 C11 C12 123.2(4) . .
C13 C12 C17 119.5(5) . .
C13 C12 C11 122.1(4) . .
C17 C12 C11 118.3(5) . .
C12 C13 C14 120.4(5) . .
C12 C13 H13 119.8 . .
C14 C13 H13 119.8 . .
C15 C14 C13 119.3(5) . .
C15 C14 H14 120.3 . .
C13 C14 H14 120.3 . .
C14 C15 C16 120.6(5) . .
C14 C15 N11 120.7(5) . .
C16 C15 N11 118.7(4) . .
C17 C16 C15 119.7(5) . .
C17 C16 H16 120.1 . .
C15 C16 H16 120.1 . .
C16 C17 C12 120.0(5) . .
C16 C17 H17 120.0 . .
C12 C17 H17 120.0 . .
N12 C18 N11 109.6(5) . .
N12 C18 H18 125.2 . .
N11 C18 H18 125.2 . .
C20 C19 N12 107.4(5) . .
C20 C19 H19 126.3 . .
N12 C19 H19 126.3 . .
C19 C20 N11 107.1(5) . .
C19 C20 H20 126.5 . .
N11 C20 H20 126.5 . .

loop_
_geom_bond_atom_site_label_1
_geom_bond_atom_site_label_2
_geom_bond_distance
_geom_bond_site_symmetry_2
Mo1 O5 1.693(3) .
Mo1 O4 1.734(3) .
Mo1 O3 1.897(3) .
Mo1 O2 1.953(3) .
Mo1 O1 2.209(3) .
Mo1 N2 2.428(4) .
Mo2 O8 1.699(3) .
Mo2 O7 1.701(3) .
Mo2 O2 1.901(3) .
Mo2 O6 1.992(3) .
Mo2 O1 2.203(3) .
Mo2 N8 2.456(4) .
Mo3 O9 1.698(3) .
Mo3 O10 1.702(3) .
Mo3 O1 1.870(3) .
Mo3 O6 1.980(3) 7_666
Mo3 O6 2.224(3) .
Mo4 O11 1.703(4) .
Mo4 O12 1.713(3) .
Mo4 O3 1.921(3) .
Mo4 O13 1.9230(16) .
Mo4 N3 2.322(4) .
Mo4 N4 2.443(4) 2_655
N1 N2 1.332(5) .
N1 C1 1.343(6) .
N2 N3 1.314(5) .
N3 N4 1.322(5) .
N4 C1 1.338(6) .
N4 Mo4 2.443(4) 2_655
N4 H4 0.8600 .
N5 C8 1.332(7) .
N5 C10 1.387(7) .
N5 C5 1.433(6) .
N6 C8 1.309(7) .
N6 C9 1.351(7) .
N6 H6 0.8600 .
N7 C11 1.321(6) .
N7 N8 1.347(5) .
N8 N9 1.299(5) .
N9 N10 1.330(5) .
N10 C11 1.351(6) .
N10 H10 0.8600 .
N11 C18 1.338(6) .
N11 C20 1.379(7) .
N11 C15 1.439(6) .
N12 C18 1.312(7) .
N12 C19 1.358(8) .
O6 Mo3 1.980(3) 7_666
O13 Mo4 1.9230(16) 2_655
O14 H14C 0.8499 .
O14 H14D 0.8499 .
O15 H15C 0.8500 .
O15 H15D 0.8500 .
O16 H16C 0.8500 .
O17 H17C 0.8500 .
O17 H17D 0.8500 .
C1 C2 1.470(7) .
C2 C7 1.374(7) .
C2 C3 1.381(7) .
C3 C4 1.374(7) .
C3 H3 0.9300 .
C4 C5 1.388(7) .
C4 H4A 0.9300 .
C5 C6 1.373(7) .
C6 C7 1.395(7) .
C6 H6A 0.9300 .
C7 H7A 0.9300 .
C8 H8 0.9300 .
C9 C10 1.326(8) .
C9 H9A 0.9300 .
C10 H10A 0.9300 .
C11 C12 1.467(7) .
C12 C13 1.368(7) .
C12 C17 1.386(7) .
C13 C14 1.396(7) .
C13 H13 0.9300 .
C14 C15 1.364(7) .
C14 H14 0.9300 .
C15 C16 1.381(7) .
C16 C17 1.379(7) .
C16 H16 0.9300 .
C17 H17 0.9300 .
C18 H18 0.9300 .
C19 C20 1.353(8) .
C19 H19 0.9300 .
C20 H20 0.9300 .
